data_1536510
loop_
_publ_author_name
'Pavlyuk, V.V.'
'Kevorkov, D.G.'
'Bodak, O.I.'
'Pecharskii, V.K.'

_publ_section_title
;
 Crystal structure of Li7 Cu7 Si5
;
_journal_name_full Kristallografiya
_journal_page_first 180
_journal_page_last 182
_journal_volume 40
_journal_year 1995
_chemical_formula_sum 'Cu7 Li7 Si5'
_chemical_name_systematic 'Li7 Cu7 Si5'
_space_group_IT_number 144
_symmetry_space_group_name_Hall 'P 31'
_symmetry_space_group_name_H-M 'P 31'
_cell_angle_alpha 90
_cell_angle_beta 90
_cell_angle_gamma 120
_cell_formula_units_Z 9
_cell_length_a 14.174
_cell_length_b 14.174
_cell_length_c 13.527
_cell_volume 2353.515
_citation_journal_id_ASTM KRISAJ
_cod_data_source_file Pavlyuk_KRISAJ_1995_1474.cif
_cod_data_source_block Cu7Li7Si5
_cod_database_code 1536510

loop_
_symmetry_equiv_pos_as_xyz
x,y,z
-y,x-y,z+1/3
-x+y,-x,z+2/3

loop_
_atom_site_label
_atom_site_type_symbol
_atom_site_fract_x
_atom_site_fract_y
_atom_site_fract_z
_atom_site_occupancy
_atom_site_U_iso_or_equiv
Si9 Si 0.4741 0.6208 0.8875 0.17 0.0
Si2 Si 0.3588 0.2973 0.1327 0.13 0.0
Li15 Li 0.256 0.486 0.849 1 0.0
Cu21 Cu 0.2042 0.078 0.3917 0.96 0.0
Cu9 Cu 0.4763 0.5141 0.6105 0.91 0.0
Cu8 Cu 0.3838 0.0854 0.4275 1 0.0
Si24 Si 0.1946 0.4103 0.4487 1 0.0
Cu10 Cu 0.3593 0.4073 0.4571 1 0.0
Li3 Li 0.111 0.155 0.669 0.84 0.0
Cu23 Cu 0.0393 0.4687 0.119 0.1 0.0
Li12 Li 0.368 0.607 0.517 1 0.0
Cu4 Cu 0.0331 0.2393 0.3954 1 0.0
Cu19 Cu 0.0337 0.1812 0.2181 0.79 0.0
Cu20 Cu 0.2011 0.4625 0.0537 0.79 0.0
Cu32 Cu 0.262 0.08 0.58 0.14 0.0
Cu11 Cu 0.5385 0.4089 0.4958 1 0.0
Si12 Si 0.2042 0.078 0.3917 0.04 0.0
Li2 Li 0.184 0.226 0.485 0.84 0.0
Cu31 Cu 0.597 0.07 0.639 0.1 0.0
Li10 Li 0.037 0.303 0.582 1 0.0
Cu12 Cu 0.0237 0.4045 0.4161 1 0.0
Li14 Li 0.25 0.291 0.304 1 0.0
Cu1 Cu 0.4819 0.2941 0 0.91 0.0
Si3 Si 0.2508 0.296 0.7955 0.08 0.0
Si11 Si 0.2011 0.4625 0.0537 0.21 0.0
Cu25 Cu 0.2563 0.1306 0.7627 0.12 0.0
Li17 Li 0.362 0.298 0.628 1 0.0
Si25 Si 0.5894 0.2924 0.862 1 0.0
Si26 Si 0.0811 0.2952 0.7722 1 0.0
Si6 Si 0.3718 0.1914 0.2776 0.12 0.0
Li21 Li 0.169 0.101 0.178 1 0.0
Si7 Si 0.5361 0.6238 0.0579 0.27 0.0
Cu7 Cu 0.2508 0.296 0.7955 0.92 0.0
Si22 Si 0.2563 0.1306 0.7627 0.88 0.0
Li18 Li 0.057 0.092 0.846 1 0.0
Cu18 Cu 0.4741 0.6208 0.8875 0.83 0.0
Cu22 Cu 0.3722 0.2476 0.4336 0.06 0.0
Li19 Li 0.228 0.15 0.99 1 0.0
Cu15 Cu 0.3718 0.1914 0.2776 0.88 0.0
Si17 Si 0.0393 0.4687 0.119 0.9 0.0
Si1 Si 0.4819 0.2941 0 0.09 0.0
Li5 Li 0.597 0.07 0.639 0.9 0.0
Li22 Li 0.367 0.415 0.965 1 0.0
Cu5 Cu 0.3588 0.2973 0.1327 0.87 0.0
Cu28 Cu 0.184 0.226 0.485 0.16 0.0
Li16 Li 0.584 0.292 0.368 1 0.0
Li6 Li 0.262 0.08 0.58 0.86 0.0
Cu2 Cu 0.139 0.2935 0.9398 1 0.0
Cu26 Cu 0.4437 0.1453 0.7416 0.18 0.0
Si20 Si 0.3643 0.4724 0.1399 0.86 0.0
Si10 Si 0.0337 0.1812 0.2181 0.21 0.0
Cu30 Cu 0.363 0.544 0.345 0.17 0.0
Si13 Si 0.3722 0.2476 0.4336 0.94 0.0
Cu27 Cu 0.519 0.221 0.54 0.15 0.0
Si16 Si 0.5345 0.4572 0.1175 1 0.0
Cu13 Cu 0.0232 0.2964 0.0815 1 0.0
Cu14 Cu 0.207 0.5808 0.384 0.8 0.0
Si4 Si 0.4763 0.5141 0.6105 0.09 0.0
Si19 Si 0.0384 0.0777 0.3543 1 0.0
Li1 Li 0.519 0.221 0.54 0.85 0.0
Li20 Li 0.257 0.418 0.638 1 0.0
Li7 Li 0.571 0.162 0.04 0.89 0.0
Si5 Si 0.207 0.5808 0.384 0.2 0.0
Si8 Si 0.0335 0.1247 0.0455 0.1 0.0
Si23 Si 0.4437 0.1453 0.7416 0.82 0.0
Si21 Si 0.1933 0.2921 0.1039 1 0.0
Cu16 Cu 0.5361 0.6238 0.0579 0.73 0.0
Li8 Li 0.031 0.406 0.916 1 0.0
Cu29 Cu 0.111 0.155 0.669 0.16 0.0
Cu6 Cu 0.5433 0.2969 0.1765 1 0.0
Li9 Li 0.5 0.091 0.233 1 0.0
Cu24 Cu 0.3643 0.4724 0.1399 0.14 0.0
Li4 Li 0.363 0.544 0.345 0.83 0.0
Li11 Li 0.383 0.084 0.912 1 0.0
Si15 Si 0.4227 0.4605 0.7828 1 0.0
Si14 Si 0.375 0.138 0.1 1 0.0
Cu17 Cu 0.0335 0.1247 0.0455 0.9 0.0
Cu3 Cu 0.4239 0.2959 0.824 1 0.0
Cu33 Cu 0.571 0.162 0.949 0.11 0.0
Li13 Li 0.139 0.408 0.244 1 0.0
Si18 Si 0.3696 0.6267 0.0225 1 0.0
